data_2217308
loop_
_publ_author_name
'Maris, Thierry'

_publ_section_title
;
 Pentane-1,5-diammonium tetrachloridopalladate(II)
;
_journal_coeditor_code SJ2439
_journal_issue 1
_journal_name_full 'Acta Crystallographica Section E'
_journal_page_first m208
_journal_page_last m208
_journal_paper_doi 10.1107/S1600536807061430
_journal_volume 64
_journal_year 2008
_chemical_formula_iupac '(C5 H16 N2) [Pd Cl4]'
_chemical_formula_moiety 'C5 H16 N2 2+ , Cl4 Pd 2-'
_chemical_formula_sum 'C5 H16 Cl4 N2 Pd'
_chemical_formula_weight 352.40
_chemical_name_common 'Pentane-1,5-diammonium tetrachloropalladate(II)'
_chemical_name_systematic
;
Pentane-1,5-diammonium tetrachloridopalladate(II)
;
_space_group_IT_number 14
_symmetry_cell_setting monoclinic
_symmetry_space_group_name_Hall '-P 2ybc'
_symmetry_space_group_name_H-M 'P 1 21/c 1'
_atom_sites_solution_hydrogens geom
_atom_sites_solution_primary direct
_atom_sites_solution_secondary difmap
_audit_creation_method publCIF
_cell_angle_alpha 90.00
_cell_angle_beta 98.279(2)
_cell_angle_gamma 90.00
_cell_formula_units_Z 4
_cell_length_a 8.091(2)
_cell_length_b 7.276(2)
_cell_length_c 20.843(5)
_cell_measurement_reflns_used 25
_cell_measurement_temperature 298
_cell_measurement_theta_max 16.8
_cell_measurement_theta_min 7.5
_cell_volume 1214.2(5)
_computing_cell_refinement 'CAD-4-PC Software (Enraf--Nonius, 1992)'
_computing_data_collection 'CAD-4-PC Software (Enraf--Nonius, 1992)'
_computing_data_reduction 'modified version of NRC-2/NRC2A (Ahmed <i>et al.</i>,  1973)'
_computing_molecular_graphics
;
ATOMS (Dowty, 2003) and Materials Studio (Accelrys, 2002)
;
_computing_publication_material
;
UdMX (Maris, 2004) and publCIF (Westrip, 2007)
;
_computing_structure_refinement 'SHELXL97 (Sheldrick, 1997)'
_computing_structure_solution 'SIR97 (Altomare <i>et al.</i>, 1999)'
_diffrn_ambient_temperature 298
_diffrn_measured_fraction_theta_full 1.000
_diffrn_measured_fraction_theta_max 1.000
_diffrn_measurement_device_type 'Enraf--Nonius CAD-4'
_diffrn_measurement_method \w/2\q
_diffrn_radiation_monochromator graphite
_diffrn_radiation_source 'fine-focus sealed tube'
_diffrn_radiation_type MoK\a
_diffrn_radiation_wavelength 0.71073
_diffrn_reflns_av_R_equivalents 0.0250
_diffrn_reflns_av_sigmaI/netI 0.0211
_diffrn_reflns_limit_h_max 10
_diffrn_reflns_limit_h_min -10
_diffrn_reflns_limit_k_max 9
_diffrn_reflns_limit_k_min 0
_diffrn_reflns_limit_l_max 26
_diffrn_reflns_limit_l_min 0
_diffrn_reflns_number 2816
_diffrn_reflns_theta_full 26.50
_diffrn_reflns_theta_max 27.44
_diffrn_reflns_theta_min 1.97
_diffrn_standards_decay_% 0
_diffrn_standards_interval_time 60
_diffrn_standards_number 5
_exptl_absorpt_coefficient_mu 2.365
_exptl_absorpt_correction_T_max 0.8334
_exptl_absorpt_correction_T_min 0.6621
_exptl_absorpt_correction_type integration
_exptl_absorpt_process_details '(Blessing; 1989)'
_exptl_crystal_colour 'dark red'
_exptl_crystal_density_diffrn 1.928
_exptl_crystal_density_method 'not measured'
_exptl_crystal_description plate
_exptl_crystal_F_000 696
_exptl_crystal_size_max 0.19
_exptl_crystal_size_mid 0.15
_exptl_crystal_size_min 0.08
_refine_diff_density_max 0.735
_refine_diff_density_min -0.685
_refine_ls_extinction_method none
_refine_ls_goodness_of_fit_ref 0.990
_refine_ls_hydrogen_treatment constr
_refine_ls_matrix_type full
_refine_ls_number_parameters 112
_refine_ls_number_reflns 2783
_refine_ls_number_restraints 0
_refine_ls_restrained_S_all 0.989
_refine_ls_R_factor_all 0.0366
_refine_ls_R_factor_gt 0.0358
_refine_ls_shift/su_max 0.003
_refine_ls_shift/su_mean 0.001
_refine_ls_structure_factor_coef Fsqd
_refine_ls_weighting_details 'calc w = 1/[\s^2^(Fo^2^)+(0.0883P)^2^] where P=(Fo^2^+2Fc^2^)/3'
_refine_ls_weighting_scheme calc
_refine_ls_wR_factor_gt 0.0872
_refine_ls_wR_factor_ref 0.0889
_reflns_number_gt 2771
_reflns_number_total 2783
_reflns_threshold_expression I>2\s(I)
_cod_data_source_file sj2439.cif
_cod_data_source_block I
_cod_original_sg_symbol_H-M 'P 21/c'
_cod_database_code 2217308
_cod_database_fobs_code 2217308

loop_
_symmetry_equiv_pos_as_xyz
'x, y, z'
'x, -y+1/2, z+1/2'
'-x, -y, -z'
'-x, y-1/2, -z-1/2'

loop_
_atom_site_type_symbol
_atom_site_label
_atom_site_fract_x
_atom_site_fract_y
_atom_site_fract_z
_atom_site_U_iso_or_equiv
_atom_site_adp_type
_atom_site_calc_flag
_atom_site_refinement_flags
_atom_site_occupancy
Pd Pd1 0.0000 0.0000 0.0000 0.01948(10) Uani d S 1
Cl Cl1 0.09323(3) 0.01856(2) 0.110313(8) 0.03247(10) Uani d . 1
Cl Cl2 -0.195673(16) -0.21942(2) 0.017283(7) 0.02727(10) Uani d . 1
Pd Pd2 0.5000 0.5000 0.0000 0.01998(10) Uani d S 1
Cl Cl3 0.711649(16) 0.285055(19) 0.022152(8) 0.02908(10) Uani d . 1
Cl Cl4 0.51179(2) 0.46485(3) -0.109913(8) 0.03058(10) Uani d . 1
N N1 0.07248(18) 0.49394(9) 0.10015(5) 0.0386(2) Uani d U 1
H H1A 0.0198 0.5472 0.0645 0.058 Uiso calc R 1
H H1B 0.0736 0.3727 0.0945 0.058 Uiso calc R 1
H H1C 0.1769 0.5355 0.1080 0.058 Uiso calc R 1
C C2 -0.01184(11) 0.53613(14) 0.15356(5) 0.03569(19) Uani d U 1
H H2A -0.1260 0.4924 0.1441 0.043 Uiso calc R 1
H H2B -0.0157 0.6686 0.1583 0.043 Uiso calc R 1
C C3 0.06862(13) 0.45279(14) 0.21793(4) 0.0467(2) Uani d U 1
H H3A -0.0062 0.4706 0.2498 0.056 Uiso calc R 1
H H3B 0.0809 0.3215 0.2121 0.056 Uiso calc R 1
C C4 0.23397(14) 0.5307(2) 0.24383(5) 0.0461(3) Uani d U 1
H H4A 0.2259 0.6637 0.2437 0.055 Uiso calc R 1
H H4B 0.3137 0.4964 0.2154 0.055 Uiso calc R 1
C C5 0.29934(12) 0.46619(13) 0.31257(4) 0.04003(19) Uani d U 1
H H5A 0.2217 0.5039 0.3415 0.048 Uiso calc R 1
H H5B 0.3047 0.3330 0.3132 0.048 Uiso calc R 1
C C6 0.46483(13) 0.54043(14) 0.33643(4) 0.0408(2) Uani d U 1
H H6A 0.4639 0.6727 0.3306 0.049 Uiso calc R 1
H H6B 0.5461 0.4890 0.3115 0.049 Uiso calc R 1
N N7 0.51365(16) 0.49611(10) 0.40599(6) 0.0420(2) Uani d U 1
H H7A 0.6148 0.5415 0.4195 0.063 Uiso calc R 1
H H7B 0.5151 0.3747 0.4112 0.063 Uiso calc R 1
H H7C 0.4403 0.5456 0.4289 0.063 Uiso calc R 1

loop_
_atom_site_aniso_label
_atom_site_aniso_U_11
_atom_site_aniso_U_22
_atom_site_aniso_U_33
_atom_site_aniso_U_12
_atom_site_aniso_U_13
_atom_site_aniso_U_23
Pd1 0.01015(15) 0.01755(17) 0.03049(14) -0.001130(10) 0.00208(12) -0.00208(2)
Cl1 0.02387(16) 0.04333(16) 0.02952(15) -0.00249(6) 0.00153(11) 0.00146(5)
Cl2 0.01297(15) 0.02395(15) 0.04395(15) -0.00589(4) 0.00088(10) 0.00250(5)
Pd2 0.01077(15) 0.01766(17) 0.03179(14) 0.000190(10) 0.00401(12) -0.00195(2)
Cl3 0.01415(15) 0.02303(15) 0.04964(15) 0.00526(5) 0.00317(10) -0.00050(5)
Cl4 0.02803(16) 0.03239(15) 0.03202(15) -0.00018(7) 0.00674(10) 0.00025(5)
N1 0.0377(5) 0.0413(5) 0.0359(4) -0.0059(2) 0.0023(4) -0.0095(2)
C2 0.0383(5) 0.0295(3) 0.0379(4) 0.0061(3) 0.0008(3) -0.0068(3)
C3 0.0466(5) 0.0525(5) 0.0396(4) -0.0105(4) 0.0016(3) 0.0077(4)
C4 0.0370(5) 0.0562(5) 0.0433(5) -0.0005(4) -0.0005(4) 0.0053(4)
C5 0.0324(5) 0.0496(4) 0.0390(4) -0.0051(3) 0.0082(3) 0.0042(3)
C6 0.0456(5) 0.0268(3) 0.0465(4) -0.0104(4) -0.0055(4) 0.0088(3)
N7 0.0300(5) 0.0518(5) 0.0443(5) -0.0080(2) 0.0057(5) 0.0125(3)

loop_
_atom_type_symbol
_atom_type_description
_atom_type_scat_dispersion_real
_atom_type_scat_dispersion_imag
_atom_type_scat_source
C C 0.0033 0.0016 'International Tables Vol C Tables 4.2.6.8 and 6.1.1.4'
H H 0.0000 0.0000 'International Tables Vol C Tables 4.2.6.8 and 6.1.1.4'
Cl Cl 0.1484 0.1585 'International Tables Vol C Tables 4.2.6.8 and 6.1.1.4'
N N 0.0061 0.0033 'International Tables Vol C Tables 4.2.6.8 and 6.1.1.4'
Pd Pd -0.9988 1.0072 'International Tables Vol C Tables 4.2.6.8 and 6.1.1.4'

loop_
_geom_angle_atom_site_label_1
_geom_angle_atom_site_label_2
_geom_angle_atom_site_label_3
_geom_angle_site_symmetry_1
_geom_angle_site_symmetry_3
_geom_angle
Cl2 Pd1 Cl2 . 3 180.0
Cl2 Pd1 Cl1 . . 91.031(9)
Cl2 Pd1 Cl1 3 . 88.970(10)
Cl2 Pd1 Cl1 . 3 88.969(10)
Cl2 Pd1 Cl1 3 3 91.030(10)
Cl1 Pd1 Cl1 . 3 180.000(3)
Cl3 Pd2 Cl3 3_665 . 180.0
Cl3 Pd2 Cl4 3_665 . 90.681(8)
Cl3 Pd2 Cl4 . . 89.317(8)
Cl3 Pd2 Cl4 3_665 3_665 89.320(9)
Cl3 Pd2 Cl4 . 3_665 90.682(8)
Cl4 Pd2 Cl4 . 3_665 180.0
C2 N1 H1A . . 109.5
C2 N1 H1B . . 109.5
H1A N1 H1B . . 109.5
C2 N1 H1C . . 109.5
H1A N1 H1C . . 109.5
H1B N1 H1C . . 109.5
N1 C2 C3 . . 114.20(9)
N1 C2 H2A . . 108.7
C3 C2 H2A . . 108.7
N1 C2 H2B . . 108.7
C3 C2 H2B . . 108.7
H2A C2 H2B . . 107.6
C4 C3 C2 . . 114.57(9)
C4 C3 H3A . . 108.6
C2 C3 H3A . . 108.6
C4 C3 H3B . . 108.6
C2 C3 H3B . . 108.6
H3A C3 H3B . . 107.6
C3 C4 C5 . . 113.37(10)
C3 C4 H4A . . 108.9
C5 C4 H4A . . 108.9
C3 C4 H4B . . 108.9
C5 C4 H4B . . 108.9
H4A C4 H4B . . 107.7
C6 C5 C4 . . 112.44(8)
C6 C5 H5A . . 109.1
C4 C5 H5A . . 109.1
C6 C5 H5B . . 109.1
C4 C5 H5B . . 109.1
H5A C5 H5B . . 107.8
C5 C6 N7 . . 110.74(8)
C5 C6 H6A . . 109.5
N7 C6 H6A . . 109.5
C5 C6 H6B . . 109.5
N7 C6 H6B . . 109.5
H6A C6 H6B . . 108.1
C6 N7 H7A . . 109.5
C6 N7 H7B . . 109.5
H7A N7 H7B . . 109.5
C6 N7 H7C . . 109.5
H7A N7 H7C . . 109.5
H7B N7 H7C . . 109.5

loop_
_geom_bond_atom_site_label_1
_geom_bond_atom_site_label_2
_geom_bond_site_symmetry_2
_geom_bond_distance
_geom_bond_publ_flag
Pd1 Cl2 . 2.3129(4) y
Pd1 Cl2 3 2.3129(4) n
Pd1 Cl1 . 2.3183(6) y
Pd1 Cl1 3 2.3183(6) n
Pd2 Cl3 3_665 2.3160(4) n
Pd2 Cl3 . 2.3160(4) y
Pd2 Cl4 . 2.3207(6) y
Pd2 Cl4 3_665 2.3207(6) n
N1 C2 . 1.4205(14) y
N1 H1A . 0.8900 n
N1 H1B . 0.8900 n
N1 H1C . 0.8900 n
C2 C3 . 1.5298(13) y
C2 H2A . 0.9700 n
C2 H2B . 0.9700 n
C3 C4 . 1.4814(13) y
C3 H3A . 0.9700 n
C3 H3B . 0.9700 n
C4 C5 . 1.5279(16) y
C4 H4A . 0.9700 n
C4 H4B . 0.9700 n
C5 C6 . 1.4629(13) y
C5 H5A . 0.9700 n
C5 H5B . 0.9700 n
C6 N7 . 1.4822(14) y
C6 H6A . 0.9700 n
C6 H6B . 0.9700 n
N7 H7A . 0.8900 n
N7 H7B . 0.8900 n
N7 H7C . 0.8900 n

loop_
_geom_contact_atom_site_label_1
_geom_contact_atom_site_label_2
_geom_contact_distance
_geom_contact_site_symmetry_2
_geom_contact_publ_flag
Pd1 Cl3 3.2044(9) 3_655 n
Pd1 Cl3 3.2044(9) 1_455 n
Pd2 Cl2 3.1788(9) 3_555 n
Pd2 Cl2 3.1789(9) 1_665 n

loop_
_geom_hbond_atom_site_label_D
_geom_hbond_atom_site_label_H
_geom_hbond_atom_site_label_A
_geom_hbond_site_symmetry_A
_geom_hbond_distance_DH
_geom_hbond_distance_HA
_geom_hbond_distance_DA
_geom_hbond_angle_DHA
_geom_hbond_publ_flag
N1 H1B Cl2 3 0.89 2.88 3.4171(11) 120.1 y
N1 H1C Cl4 3_665 0.89 2.51 3.3539(17) 157.7 y
N1 H1A Cl2 1_565 0.89 2.53 3.3107(13) 146.9 y
N1 H1B Cl1 . 0.89 2.60 3.4680(12) 165.2 y
N7 H7A Cl1 4_666 0.89 2.53 3.2512(15) 138.2 y
N7 H7B Cl4 2 0.89 2.51 3.3702(12) 163.0 y
N7 H7C Cl3 4_666 0.89 2.44 3.2821(13) 158.2 y
N7 H7A Cl2 2_655 0.89 2.70 3.4614(13) 144.5 y
N7 H7B Cl3 2 0.89 2.86 3.3907(11) 120.0 y

loop_
_geom_torsion_atom_site_label_1
_geom_torsion_atom_site_label_2
_geom_torsion_atom_site_label_3
_geom_torsion_atom_site_label_4
_geom_torsion
_geom_torsion_publ_flag
N1 C2 C3 C4 67.86(12) n
C2 C3 C4 C5 171.37(9) n
C3 C4 C5 C6 178.30(9) n
C4 C5 C6 N7 172.18(9) n
